data_7203199
loop_
_publ_author_name
'Zeng, Qingdao'
'Wu, Dongxia'
'Ma, Hongwei'
'Shu, Chuying'
'Li, Yan'
'Wang, Chen'

_publ_section_title
;
 Polymeric hydrogen-bonded supramolecules by self-assembling of
 adamantane derivatives with bipyridines
;
_journal_issue 2
_journal_name_full CrystEngComm
_journal_page_first 189
_journal_paper_doi 10.1039/b516212b
_journal_volume 8
_journal_year 2006
_chemical_formula_sum 'C32 H32 N2 O4'
_chemical_formula_weight 508.60
_chemical_name_systematic
;
?
;
_space_group_IT_number 14
_symmetry_cell_setting monoclinic
_symmetry_space_group_name_Hall '-P 2ybc'
_symmetry_space_group_name_H-M 'P 1 21/c 1'
_atom_sites_solution_hydrogens
;
hydrogen atoms are generated by HFIX instructions or difmap
;
_atom_sites_solution_primary direct
_atom_sites_solution_secondary difmap
_audit_creation_method SHELXL-97
_cell_angle_alpha 90.00
_cell_angle_beta 100.44(3)
_cell_angle_gamma 90.00
_cell_formula_units_Z 4
_cell_length_a 18.823(4)
_cell_length_b 10.157(2)
_cell_length_c 13.869(3)
_cell_measurement_reflns_used 19282
_cell_measurement_temperature 293(2)
_cell_measurement_theta_max 27.48
_cell_measurement_theta_min 2.5
_cell_volume 2607.7(10)
_computing_cell_refinement
;
Molecular Structure Corporation (1994)
MSC/AFC Diffractometer Control Software
MSC, 3200 Research Forest Drive, The
Woodlands, TX 77381 USA.
;
_computing_data_collection
;
Molecular Structure Corporation (1994)
MSC/AFC Diffractometer Control Software
MSC, 3200 Research Forest Drive, The
Woodlands, TX 77381, USA.
;
_computing_data_reduction
;
Sheldrick, G. M. (1998) SHELXS98, Program
for the Solution of Crystal Structure,
University of Gottingen, Germany.
;
_computing_molecular_graphics
;
Interactive Molecular Graphics XP, Virsion
4.2 for MSDOS (1990), Siemens Analytical
X-ray Instruments Inc., Madison, Wisconsin,
USA.
;
_computing_publication_material
;
Sheldrick, G. M. (1998) SHELXL98, Program
for the refinement of Crystal Structure,
University of Gottingen, Germany.
;
_computing_structure_refinement
;
Sheldrick, G. M. (1998) SHELXL98, Program
for the Refinement of Crystal Structure,
University of Gottingen, Germany.
;
_computing_structure_solution
;
Sheldrick, G. M. (1998) SHELXS98, Program
for the Solution of Crystal Structure,
University of Gottingen, Germany.
;
_diffrn_ambient_temperature 293(2)
_diffrn_detector_area_resol_mean '100x100 microns'
_diffrn_measured_fraction_theta_full 0.991
_diffrn_measured_fraction_theta_max 0.991
_diffrn_measurement_device_type 'Rigaku RAXIS RAPID IP'
_diffrn_measurement_method Oscillation
_diffrn_radiation_monochromator graphite
_diffrn_radiation_source 'fine-focus sealed tube'
_diffrn_radiation_type MoK\a
_diffrn_radiation_wavelength 0.71073
_diffrn_reflns_av_R_equivalents 0.0422
_diffrn_reflns_av_sigmaI/netI 0.0760
_diffrn_reflns_limit_h_max 24
_diffrn_reflns_limit_h_min -24
_diffrn_reflns_limit_k_max 13
_diffrn_reflns_limit_k_min -13
_diffrn_reflns_limit_l_max 18
_diffrn_reflns_limit_l_min -18
_diffrn_reflns_number 19282
_diffrn_reflns_theta_full 27.48
_diffrn_reflns_theta_max 27.48
_diffrn_reflns_theta_min 2.50
_exptl_absorpt_coefficient_mu 0.085
_exptl_absorpt_correction_T_max 0.987
_exptl_absorpt_correction_T_min 0.678
_exptl_absorpt_correction_type empirical
_exptl_crystal_colour Colourless
_exptl_crystal_density_diffrn 1.295
_exptl_crystal_density_method 'not measured'
_exptl_crystal_description Block
_exptl_crystal_F_000 1080
_exptl_crystal_size_max 0.30
_exptl_crystal_size_mid 0.20
_exptl_crystal_size_min 0.15
_refine_diff_density_max 0.205
_refine_diff_density_min -0.174
_refine_diff_density_rms 0.048
_refine_ls_extinction_coef 0.0064(3)
_refine_ls_extinction_expression Fc^*^=kFc[1+0.001xFc^2^\l^3^/sin(2\q)]^-1/4^
_refine_ls_extinction_method SHELXL
_refine_ls_goodness_of_fit_ref 0.931
_refine_ls_hydrogen_treatment
;
hydrogen coordinates ride on the coordinates
of the previous atom, the isotropic U values
are 1.2 OR 1.5 time over the U values of the
previous atom.
;
_refine_ls_matrix_type full
_refine_ls_number_parameters 352
_refine_ls_number_reflns 5918
_refine_ls_number_restraints 0
_refine_ls_restrained_S_all 0.931
_refine_ls_R_factor_all 0.0980
_refine_ls_R_factor_gt 0.0408
_refine_ls_shift/su_max 0.003
_refine_ls_shift/su_mean 0.000
_refine_ls_structure_factor_coef Fsqd
_refine_ls_weighting_details 'calc w=1/[\s^2^(Fo^2^)+(0.0218P)^2^+0.0000P] where P=(Fo^2^+2Fc^2^)/3'
_refine_ls_weighting_scheme calc
_refine_ls_wR_factor_gt 0.0710
_refine_ls_wR_factor_ref 0.0772
_reflns_number_gt 2849
_reflns_number_total 5918
_reflns_threshold_expression >2sigma(I)
_cod_data_source_file b516212b.txt
_cod_data_source_block compound_3
_cod_depositor_comments
;
The following automatic conversions were performed:
'_symmetry_cell_setting' value 'Monoclinic' changed to 'monoclinic'
according to '/home/saulius/struct/CIF-dictionaries/cif_core.dic'
dictionary named 'cif_core.dic' version 2.4.1 from
2010-06-29.

'_exptl_absorpt_correction_type' value 'Empirical' changed to
'empirical' according to
'/home/saulius/struct/CIF-dictionaries/cif_core.dic' dictionary named
'cif_core.dic' version 2.4.1 from 2010-06-29.

Automatic conversion script
Id: cif_fix_enum 1527 2010-12-29 10:47:43Z saulius 
;
_cod_original_cell_volume 2607.8(9)
_cod_original_sg_symbol_H-M P2(1)/c
_cod_database_code 7203199

loop_
_symmetry_equiv_pos_as_xyz
'x, y, z'
'-x, y+1/2, -z+1/2'
'-x, -y, -z'
'x, -y-1/2, z-1/2'

loop_
_atom_site_label
_atom_site_type_symbol
_atom_site_fract_x
_atom_site_fract_y
_atom_site_fract_z
_atom_site_U_iso_or_equiv
_atom_site_adp_type
_atom_site_occupancy
_atom_site_symmetry_multiplicity
_atom_site_calc_flag
_atom_site_refinement_flags
_atom_site_disorder_assembly
_atom_site_disorder_group
O1 O 0.15763(6) 0.27095(14) -0.13115(8) 0.0561(4) Uani 1 1 d . . .
O2 O 0.77346(6) 0.34172(13) 0.20639(10) 0.0632(4) Uani 1 1 d . . .
O3 O -0.12279(6) -0.82921(11) -0.13324(9) 0.0632(4) Uani 1 1 d . . .
O4 O 0.07675(6) 0.04992(12) -0.12240(10) 0.0720(4) Uani 1 1 d . . .
N1 N -0.09530(7) -0.70921(14) -0.13201(10) 0.0477(4) Uani 1 1 d . . .
N2 N 0.05082(7) -0.06945(14) -0.12541(10) 0.0492(4) Uani 1 1 d . . .
C1 C 0.40121(8) 0.45599(15) 0.38336(11) 0.0406(4) Uani 1 1 d . . .
H1 H 0.3941 0.5373 0.4185 0.049 Uiso 1 1 calc R . .
C2 C 0.39658(8) 0.33747(16) 0.45039(11) 0.0457(4) Uani 1 1 d . . .
H2A H 0.4333 0.3446 0.5090 0.055 Uiso 1 1 calc R . .
H2B H 0.3496 0.3356 0.4699 0.055 Uiso 1 1 calc R . .
C3 C 0.47580(8) 0.45849(15) 0.35400(10) 0.0387(4) Uani 1 1 d . . .
H3A H 0.5127 0.4670 0.4123 0.046 Uiso 1 1 calc R . .
H3B H 0.4792 0.5344 0.3126 0.046 Uiso 1 1 calc R . .
C4 C 0.34271(8) 0.44523(15) 0.29139(10) 0.0395(4) Uani 1 1 d . . .
H4A H 0.3452 0.5211 0.2497 0.047 Uiso 1 1 calc R . .
H4B H 0.2955 0.4446 0.3100 0.047 Uiso 1 1 calc R . .
C5 C 0.40788(8) 0.21158(16) 0.39542(10) 0.0403(4) Uani 1 1 d . . .
H5 H 0.4046 0.1355 0.4379 0.048 Uiso 1 1 calc R . .
C6 C 0.48252(8) 0.21372(15) 0.36619(10) 0.0394(4) Uani 1 1 d . . .
H6A H 0.4899 0.1326 0.3324 0.047 Uiso 1 1 calc R . .
H6B H 0.5195 0.2194 0.4246 0.047 Uiso 1 1 calc R . .
C7 C 0.48937(7) 0.33232(14) 0.29866(10) 0.0333(4) Uani 1 1 d . . .
C8 C 0.42912(7) 0.32149(15) 0.20757(10) 0.0333(4) Uani 1 1 d . . .
H8A H 0.4363 0.2419 0.1719 0.040 Uiso 1 1 calc R . .
H8B H 0.4324 0.3959 0.1647 0.040 Uiso 1 1 calc R . .
C9 C 0.35285(7) 0.31842(15) 0.23453(10) 0.0332(4) Uani 1 1 d . . .
C10 C 0.35025(8) 0.19984(15) 0.30277(10) 0.0390(4) Uani 1 1 d . . .
H10A H 0.3029 0.1949 0.3208 0.047 Uiso 1 1 calc R . .
H10B H 0.3580 0.1194 0.2684 0.047 Uiso 1 1 calc R . .
C11 C 0.56444(8) 0.33492(14) 0.27216(11) 0.0360(4) Uani 1 1 d . . .
C12 C 0.57743(8) 0.32885(15) 0.17642(11) 0.0418(4) Uani 1 1 d . . .
H12 H 0.5384 0.3232 0.1248 0.050 Uiso 1 1 calc R . .
C13 C 0.64677(8) 0.33100(16) 0.15570(12) 0.0473(4) Uani 1 1 d . . .
H13 H 0.6534 0.3274 0.0909 0.057 Uiso 1 1 calc R . .
C14 C 0.70584(8) 0.33843(16) 0.23021(13) 0.0449(4) Uani 1 1 d . . .
C15 C 0.69476(8) 0.34462(16) 0.32585(12) 0.0492(5) Uani 1 1 d . . .
H15 H 0.7341 0.3499 0.3771 0.059 Uiso 1 1 calc R . .
C16 C 0.62556(8) 0.34293(16) 0.34553(11) 0.0468(4) Uani 1 1 d . . .
H16 H 0.6194 0.3473 0.4105 0.056 Uiso 1 1 calc R . .
C17 C 0.29675(7) 0.30786(15) 0.14044(10) 0.0343(4) Uani 1 1 d . . .
C18 C 0.25445(8) 0.19569(15) 0.11748(11) 0.0396(4) Uani 1 1 d . . .
H18 H 0.2578 0.1279 0.1632 0.048 Uiso 1 1 calc R . .
C19 C 0.20737(7) 0.18197(16) 0.02837(11) 0.0428(4) Uani 1 1 d . . .
H19 H 0.1799 0.1058 0.0149 0.051 Uiso 1 1 calc R . .
C20 C 0.20159(7) 0.28187(17) -0.03993(11) 0.0417(4) Uani 1 1 d . . .
C21 C 0.24092(8) 0.39602(16) -0.01894(11) 0.0412(4) Uani 1 1 d . . .
H21 H 0.2360 0.4647 -0.0640 0.049 Uiso 1 1 calc R . .
C22 C 0.28805(7) 0.40770(16) 0.07014(11) 0.0393(4) Uani 1 1 d . . .
H22 H 0.3147 0.4847 0.0834 0.047 Uiso 1 1 calc R . .
C23 C -0.13853(9) -0.60279(18) -0.13880(13) 0.0597(5) Uani 1 1 d . . .
H23 H -0.1880 -0.6141 -0.1432 0.072 Uiso 1 1 calc R . .
C24 C -0.11091(9) -0.47859(17) -0.13938(12) 0.0547(5) Uani 1 1 d . . .
H24 H -0.1420 -0.4068 -0.1441 0.066 Uiso 1 1 calc R . .
C25 C -0.03694(8) -0.45721(16) -0.13301(11) 0.0402(4) Uani 1 1 d . . .
C26 C 0.00515(8) -0.56976(16) -0.12542(11) 0.0451(4) Uani 1 1 d . . .
H26 H 0.0549 -0.5610 -0.1201 0.054 Uiso 1 1 calc R . .
C27 C -0.02361(8) -0.69359(17) -0.12541(11) 0.0472(4) Uani 1 1 d . . .
H27 H 0.0064 -0.7669 -0.1208 0.057 Uiso 1 1 calc R . .
C28 C -0.02066(9) -0.08844(17) -0.13097(12) 0.0546(5) Uani 1 1 d . . .
H28 H -0.0511 -0.0161 -0.1322 0.066 Uiso 1 1 calc R . .
C29 C -0.04881(8) -0.21233(17) -0.13482(12) 0.0524(5) Uani 1 1 d . . .
H29 H -0.0984 -0.2224 -0.1398 0.063 Uiso 1 1 calc R . .
C30 C -0.00626(8) -0.32316(15) -0.13163(10) 0.0387(4) Uani 1 1 d . . .
C31 C 0.06713(8) -0.30031(17) -0.12610(11) 0.0482(4) Uani 1 1 d . . .
H31 H 0.0983 -0.3716 -0.1246 0.058 Uiso 1 1 calc R . .
C32 C 0.09452(9) -0.17516(18) -0.12278(12) 0.0525(5) Uani 1 1 d . . .
H32 H 0.1439 -0.1629 -0.1186 0.063 Uiso 1 1 calc R . .
HO1 H 0.1377(12) 0.186(2) -0.1328(17) 0.134(10) Uiso 1 1 d . . .
HO2 H 0.8073(10) 0.3357(19) 0.2648(13) 0.093(8) Uiso 1 1 d . . .

loop_
_atom_site_aniso_label
_atom_site_aniso_U_11
_atom_site_aniso_U_22
_atom_site_aniso_U_33
_atom_site_aniso_U_23
_atom_site_aniso_U_13
_atom_site_aniso_U_12
O1 0.0443(7) 0.0745(10) 0.0441(7) 0.0005(7) -0.0061(6) -0.0049(7)
O2 0.0385(7) 0.0775(10) 0.0769(10) 0.0114(8) 0.0189(7) 0.0050(7)
O3 0.0500(7) 0.0427(8) 0.0948(10) -0.0015(7) 0.0077(7) -0.0053(6)
O4 0.0633(8) 0.0439(8) 0.1045(11) -0.0103(7) 0.0038(7) -0.0156(6)
N1 0.0421(9) 0.0388(9) 0.0617(10) -0.0013(7) 0.0076(7) -0.0014(7)
N2 0.0478(9) 0.0428(9) 0.0540(9) -0.0075(7) 0.0014(7) -0.0034(8)
C1 0.0475(10) 0.0410(10) 0.0357(9) -0.0106(8) 0.0135(8) -0.0027(8)
C2 0.0484(10) 0.0599(12) 0.0307(8) -0.0060(9) 0.0120(7) -0.0083(9)
C3 0.0422(9) 0.0408(10) 0.0323(9) -0.0046(8) 0.0049(7) -0.0082(7)
C4 0.0390(9) 0.0436(10) 0.0372(9) -0.0049(8) 0.0106(7) -0.0003(8)
C5 0.0473(10) 0.0429(10) 0.0315(9) 0.0055(8) 0.0089(7) -0.0087(8)
C6 0.0442(10) 0.0414(10) 0.0314(8) 0.0010(8) 0.0034(7) -0.0033(8)
C7 0.0335(8) 0.0394(9) 0.0263(8) -0.0027(7) 0.0037(7) -0.0036(7)
C8 0.0351(8) 0.0351(9) 0.0309(8) -0.0025(7) 0.0092(7) -0.0024(7)
C9 0.0327(8) 0.0375(9) 0.0300(8) -0.0044(8) 0.0067(7) -0.0035(7)
C10 0.0410(9) 0.0419(10) 0.0349(9) 0.0005(8) 0.0093(7) -0.0086(8)
C11 0.0356(9) 0.0359(9) 0.0368(9) -0.0020(8) 0.0073(7) -0.0021(7)
C12 0.0361(9) 0.0484(10) 0.0415(10) -0.0029(9) 0.0082(7) -0.0050(8)
C13 0.0469(10) 0.0537(12) 0.0438(10) -0.0013(9) 0.0151(9) -0.0016(9)
C14 0.0343(9) 0.0409(10) 0.0618(12) 0.0050(9) 0.0153(9) 0.0019(8)
C15 0.0341(10) 0.0570(12) 0.0539(11) 0.0024(9) 0.0012(8) 0.0010(8)
C16 0.0405(10) 0.0605(12) 0.0393(10) -0.0027(9) 0.0075(8) -0.0011(8)
C17 0.0306(8) 0.0401(10) 0.0335(8) -0.0037(8) 0.0096(7) -0.0007(7)
C18 0.0379(9) 0.0424(10) 0.0382(9) 0.0024(8) 0.0060(7) -0.0042(8)
C19 0.0358(9) 0.0458(11) 0.0461(10) -0.0037(9) 0.0053(8) -0.0076(8)
C20 0.0274(9) 0.0596(12) 0.0373(10) -0.0041(9) 0.0033(7) 0.0014(8)
C21 0.0342(9) 0.0478(11) 0.0417(10) 0.0038(8) 0.0072(8) 0.0039(8)
C22 0.0359(9) 0.0412(10) 0.0415(10) -0.0003(8) 0.0091(8) -0.0012(8)
C23 0.0357(10) 0.0483(12) 0.0966(15) -0.0080(11) 0.0156(9) 0.0028(9)
C24 0.0399(10) 0.0430(11) 0.0832(14) -0.0047(10) 0.0166(9) 0.0039(9)
C25 0.0371(10) 0.0430(10) 0.0408(10) -0.0039(8) 0.0081(7) 0.0052(8)
C26 0.0333(9) 0.0453(11) 0.0553(11) -0.0040(9) 0.0039(8) -0.0001(8)
C27 0.0336(10) 0.0479(12) 0.0577(11) -0.0029(9) 0.0018(8) 0.0059(8)
C28 0.0414(10) 0.0464(12) 0.0763(13) -0.0053(10) 0.0113(9) 0.0050(9)
C29 0.0396(10) 0.0437(11) 0.0753(13) -0.0035(10) 0.0147(9) -0.0004(9)
C30 0.0371(9) 0.0403(10) 0.0392(9) -0.0038(8) 0.0083(7) 0.0016(8)
C31 0.0389(10) 0.0454(11) 0.0593(11) -0.0016(9) 0.0058(8) 0.0032(8)
C32 0.0359(9) 0.0545(12) 0.0643(12) -0.0046(10) 0.0013(8) -0.0004(9)

loop_
_atom_type_symbol
_atom_type_description
_atom_type_scat_dispersion_real
_atom_type_scat_dispersion_imag
_atom_type_scat_source
C C 0.0033 0.0016 'International Tables Vol C Tables 4.2.6.8 and 6.1.1.4'
H H 0.0000 0.0000 'International Tables Vol C Tables 4.2.6.8 and 6.1.1.4'
N N 0.0061 0.0033 'International Tables Vol C Tables 4.2.6.8 and 6.1.1.4'
O O 0.0106 0.0060 'International Tables Vol C Tables 4.2.6.8 and 6.1.1.4'

loop_
_geom_angle_atom_site_label_1
_geom_angle_atom_site_label_2
_geom_angle_atom_site_label_3
_geom_angle
_geom_angle_site_symmetry_1
_geom_angle_site_symmetry_3
_geom_angle_publ_flag
O3 N1 C27 119.65(13) . . ?
O3 N1 C23 120.59(13) . . ?
C27 N1 C23 119.76(15) . . ?
O4 N2 C28 119.91(14) . . ?
O4 N2 C32 121.06(14) . . ?
C28 N2 C32 119.03(14) . . ?
C4 C1 C3 109.60(12) . . ?
C4 C1 C2 109.76(12) . . ?
C3 C1 C2 109.26(13) . . ?
C5 C2 C1 109.10(12) . . ?
C1 C3 C7 111.22(12) . . ?
C1 C4 C9 110.45(12) . . ?
C2 C5 C10 110.12(13) . . ?
C2 C5 C6 109.79(12) . . ?
C10 C5 C6 108.90(12) . . ?
C5 C6 C7 110.65(12) . . ?
C11 C7 C3 110.55(12) . . ?
C11 C7 C8 112.37(11) . . ?
C3 C7 C8 107.72(12) . . ?
C11 C7 C6 110.03(12) . . ?
C3 C7 C6 107.89(11) . . ?
C8 C7 C6 108.14(11) . . ?
C7 C8 C9 112.36(11) . . ?
C17 C9 C10 112.14(12) . . ?
C17 C9 C4 111.46(12) . . ?
C10 C9 C4 108.61(12) . . ?
C17 C9 C8 108.86(11) . . ?
C10 C9 C8 107.37(12) . . ?
C4 C9 C8 108.25(11) . . ?
C5 C10 C9 111.06(12) . . ?
C16 C11 C12 115.71(14) . . ?
C16 C11 C7 120.28(13) . . ?
C12 C11 C7 124.01(13) . . ?
C13 C12 C11 122.05(15) . . ?
C14 C13 C12 120.55(15) . . ?
O2 C14 C13 118.64(15) . . ?
O2 C14 C15 122.56(15) . . ?
C13 C14 C15 118.79(15) . . ?
C16 C15 C14 120.14(15) . . ?
C15 C16 C11 122.75(15) . . ?
C18 C17 C22 116.39(13) . . ?
C18 C17 C9 122.07(13) . . ?
C22 C17 C9 121.44(13) . . ?
C19 C18 C17 122.05(14) . . ?
C20 C19 C18 119.66(14) . . ?
C21 C20 C19 120.11(14) . . ?
C21 C20 O1 118.00(15) . . ?
C19 C20 O1 121.89(15) . . ?
C20 C21 C22 119.45(15) . . ?
C21 C22 C17 122.31(15) . . ?
N1 C23 C24 121.10(15) . . ?
C23 C24 C25 121.33(16) . . ?
C26 C25 C24 115.27(15) . . ?
C26 C25 C30 122.89(14) . . ?
C24 C25 C30 121.81(14) . . ?
C27 C26 C25 122.54(15) . . ?
N1 C27 C26 120.00(15) . . ?
N2 C28 C29 120.77(15) . . ?
C28 C29 C30 122.25(15) . . ?
C29 C30 C31 115.58(15) . . ?
C29 C30 C25 121.93(14) . . ?
C31 C30 C25 122.48(14) . . ?
C32 C31 C30 121.43(16) . . ?
N2 C32 C31 120.93(15) . . ?

loop_
_geom_bond_atom_site_label_1
_geom_bond_atom_site_label_2
_geom_bond_distance
_geom_bond_site_symmetry_2
_geom_bond_publ_flag
O1 C20 1.3851(18) . ?
O2 C14 1.3719(17) . ?
O3 N1 1.3231(16) . ?
O4 N2 1.3049(16) . ?
N1 C27 1.3454(18) . ?
N1 C23 1.346(2) . ?
N2 C28 1.3475(19) . ?
N2 C32 1.349(2) . ?
C1 C4 1.5306(19) . ?
C1 C3 1.531(2) . ?
C1 C2 1.533(2) . ?
C2 C5 1.523(2) . ?
C3 C7 1.5387(19) . ?
C4 C9 1.5400(19) . ?
C5 C10 1.5288(19) . ?
C5 C6 1.5314(19) . ?
C6 C7 1.5456(19) . ?
C7 C11 1.5233(19) . ?
C7 C8 1.5411(18) . ?
C8 C9 1.5480(18) . ?
C9 C17 1.5263(19) . ?
C9 C10 1.5380(19) . ?
C11 C16 1.3934(19) . ?
C11 C12 1.3945(19) . ?
C12 C13 1.3864(19) . ?
C13 C14 1.376(2) . ?
C14 C15 1.381(2) . ?
C15 C16 1.3786(19) . ?
C17 C18 1.3934(18) . ?
C17 C22 1.3957(19) . ?
C18 C19 1.3913(19) . ?
C19 C20 1.379(2) . ?
C20 C21 1.378(2) . ?
C21 C22 1.3894(19) . ?
C23 C24 1.365(2) . ?
C24 C25 1.396(2) . ?
C25 C26 1.384(2) . ?
C25 C30 1.478(2) . ?
C26 C27 1.369(2) . ?
C28 C29 1.363(2) . ?
C29 C30 1.378(2) . ?
C30 C31 1.389(2) . ?
C31 C32 1.369(2) . ?

loop_
_geom_hbond_atom_site_label_D
_geom_hbond_atom_site_label_H
_geom_hbond_atom_site_label_A
_geom_hbond_distance_DH
_geom_hbond_distance_HA
_geom_hbond_distance_DA
_geom_hbond_angle_DHA
_geom_hbond_site_symmetry_A
O2 HO2 O3 0.938(18) 1.749(18) 2.6839(19) 174.2(17) 4_656

loop_
_geom_torsion_atom_site_label_1
_geom_torsion_atom_site_label_2
_geom_torsion_atom_site_label_3
_geom_torsion_atom_site_label_4
_geom_torsion
_geom_torsion_site_symmetry_1
_geom_torsion_site_symmetry_2
_geom_torsion_site_symmetry_3
_geom_torsion_site_symmetry_4
_geom_torsion_publ_flag
C4 C1 C2 C5 60.12(16) . . . . ?
C3 C1 C2 C5 -60.08(16) . . . . ?
C4 C1 C3 C7 -60.15(16) . . . . ?
C2 C1 C3 C7 60.15(16) . . . . ?
C3 C1 C4 C9 59.80(16) . . . . ?
C2 C1 C4 C9 -60.19(16) . . . . ?
C1 C2 C5 C10 -59.42(16) . . . . ?
C1 C2 C5 C6 60.49(16) . . . . ?
C2 C5 C6 C7 -60.33(15) . . . . ?
C10 C5 C6 C7 60.31(15) . . . . ?
C1 C3 C7 C11 -178.64(12) . . . . ?
C1 C3 C7 C8 58.24(15) . . . . ?
C1 C3 C7 C6 -58.28(15) . . . . ?
C5 C6 C7 C11 178.69(12) . . . . ?
C5 C6 C7 C3 58.01(14) . . . . ?
C5 C6 C7 C8 -58.24(15) . . . . ?
C11 C7 C8 C9 179.83(12) . . . . ?
C3 C7 C8 C9 -58.18(15) . . . . ?
C6 C7 C8 C9 58.18(15) . . . . ?
C1 C4 C9 C17 -177.94(12) . . . . ?
C1 C4 C9 C10 58.03(15) . . . . ?
C1 C4 C9 C8 -58.25(15) . . . . ?
C7 C8 C9 C17 179.91(12) . . . . ?
C7 C8 C9 C10 -58.48(15) . . . . ?
C7 C8 C9 C4 58.60(15) . . . . ?
C2 C5 C10 C9 59.09(16) . . . . ?
C6 C5 C10 C9 -61.35(16) . . . . ?
C17 C9 C10 C5 178.90(12) . . . . ?
C4 C9 C10 C5 -57.48(15) . . . . ?
C8 C9 C10 C5 59.37(15) . . . . ?
C3 C7 C11 C16 60.35(18) . . . . ?
C8 C7 C11 C16 -179.28(13) . . . . ?
C6 C7 C11 C16 -58.72(18) . . . . ?
C3 C7 C11 C12 -120.08(15) . . . . ?
C8 C7 C11 C12 0.3(2) . . . . ?
C6 C7 C11 C12 120.85(15) . . . . ?
C16 C11 C12 C13 -0.2(2) . . . . ?
C7 C11 C12 C13 -179.74(14) . . . . ?
C11 C12 C13 C14 0.4(2) . . . . ?
C12 C13 C14 O2 -179.32(14) . . . . ?
C12 C13 C14 C15 -0.4(2) . . . . ?
O2 C14 C15 C16 179.01(15) . . . . ?
C13 C14 C15 C16 0.2(2) . . . . ?
C14 C15 C16 C11 0.1(3) . . . . ?
C12 C11 C16 C15 -0.1(2) . . . . ?
C7 C11 C16 C15 179.50(14) . . . . ?
C10 C9 C17 C18 -6.20(19) . . . . ?
C4 C9 C17 C18 -128.22(14) . . . . ?
C8 C9 C17 C18 112.45(15) . . . . ?
C10 C9 C17 C22 177.45(13) . . . . ?
C4 C9 C17 C22 55.43(17) . . . . ?
C8 C9 C17 C22 -63.89(17) . . . . ?
C22 C17 C18 C19 1.6(2) . . . . ?
C9 C17 C18 C19 -174.90(13) . . . . ?
C17 C18 C19 C20 -0.3(2) . . . . ?
C18 C19 C20 C21 -1.6(2) . . . . ?
C18 C19 C20 O1 177.47(13) . . . . ?
C19 C20 C21 C22 2.1(2) . . . . ?
O1 C20 C21 C22 -177.06(13) . . . . ?
C20 C21 C22 C17 -0.6(2) . . . . ?
C18 C17 C22 C21 -1.2(2) . . . . ?
C9 C17 C22 C21 175.38(13) . . . . ?
O3 N1 C23 C24 -178.81(16) . . . . ?
C27 N1 C23 C24 0.2(3) . . . . ?
N1 C23 C24 C25 0.0(3) . . . . ?
C23 C24 C25 C26 -0.5(3) . . . . ?
C23 C24 C25 C30 -178.80(16) . . . . ?
C24 C25 C26 C27 0.8(2) . . . . ?
C30 C25 C26 C27 179.08(15) . . . . ?
O3 N1 C27 C26 179.12(14) . . . . ?
C23 N1 C27 C26 0.1(2) . . . . ?
C25 C26 C27 N1 -0.7(3) . . . . ?
O4 N2 C28 C29 179.58(16) . . . . ?
C32 N2 C28 C29 -0.6(3) . . . . ?
N2 C28 C29 C30 1.1(3) . . . . ?
C28 C29 C30 C31 -1.2(2) . . . . ?
C28 C29 C30 C25 178.23(16) . . . . ?
C26 C25 C30 C29 -177.01(16) . . . . ?
C24 C25 C30 C29 1.2(2) . . . . ?
C26 C25 C30 C31 2.4(2) . . . . ?
C24 C25 C30 C31 -179.47(16) . . . . ?
C29 C30 C31 C32 0.9(2) . . . . ?
C25 C30 C31 C32 -178.56(15) . . . . ?
O4 N2 C32 C31 -179.90(15) . . . . ?
C28 N2 C32 C31 0.3(2) . . . . ?
C30 C31 C32 N2 -0.4(3) . . . . ?
